data_1564048
loop_
_publ_author_name
'Pettinari, Claudio'
'Pettinari, Riccardo'
'Xhaferai, Nertil'
'Giambastiani, Giuliano'
'Rossin, Andrea'
'Bonfili, Laura'
'Maria Eleuteri, Anna'
'Cuccioloni, Massimiliano'

_publ_section_title
;
 Binuclear 3,3&#x2032;,5,5&#x2032;-tetramethyl-1H,H-4,4&#x2032;-bipyrazole
 Ruthenium(II) complexes: Synthesis, characterization and biological
 studies
;
_journal_name_full 'Inorganica Chimica Acta'
_journal_page_first 119902
_journal_paper_doi 10.1016/j.ica.2020.119902
_journal_volume 513
_journal_year 2020
_chemical_formula_moiety 'C34 H50 Cl4 N4 Ru2'
_chemical_formula_sum 'C34 H50 Cl4 N4 Ru2'
_chemical_formula_weight 858.72
_space_group_IT_number 14
_space_group_name_Hall '-P 2yn'
_space_group_name_H-M_alt 'P 1 21/n 1'
_symmetry_cell_setting monoclinic
_symmetry_Int_Tables_number 14
_symmetry_space_group_name_Hall '-P 2yn'
_symmetry_space_group_name_H-M 'P 1 21/n 1'
_atom_sites_solution_hydrogens mixed
_cell_angle_alpha 90
_cell_angle_beta 103.880(9)
_cell_angle_gamma 90
_cell_formula_units_Z 4
_cell_length_a 16.868(14)
_cell_length_b 8.211(7)
_cell_length_c 26.122(2)
_cell_measurement_reflns_used 17313
_cell_measurement_temperature 100(2)
_cell_measurement_theta_max 70.5670
_cell_measurement_theta_min 5.2620
_cell_measurement_wavelength 1.54184
_cell_volume 3512(4)
_computing_cell_refinement
;
        CrysAlisPro, Agilent Technologies,
        Version 1.171.37.35g (release 09-12-2014 CrysAlis171 .NET)
        (compiled Dec  9 2014,15:38:47)
;
_computing_data_collection
;
        CrysAlisPro, Agilent Technologies,
        Version 1.171.37.35g (release 09-12-2014 CrysAlis171 .NET)
        (compiled Dec  9 2014,15:38:47)
;
_computing_data_reduction
;
        CrysAlisPro, Agilent Technologies,
        Version 1.171.37.35g (release 09-12-2014 CrysAlis171 .NET)
        (compiled Dec  9 2014,15:38:47)
;
_computing_molecular_graphics 'Ortep for Windows (Farrugia, 2012)'
_computing_publication_material 'WinGX publication routines (Farrugia, 2012)'
_computing_structure_refinement 'SHELXL-2014/6 (Sheldrick, 2014)'
_diffrn_ambient_temperature 100(2)
_diffrn_detector 'CCD plate'
_diffrn_detector_area_resol_mean 8.1241
_diffrn_measured_fraction_theta_full 0.996
_diffrn_measured_fraction_theta_max 0.969
_diffrn_measurement_device 'four-circle diffractometer'
_diffrn_measurement_device_type 'Xcalibur, Onyx'
_diffrn_measurement_method '\w scans'
_diffrn_orient_matrix_UB_11 0.0828389
_diffrn_orient_matrix_UB_12 -0.0759002
_diffrn_orient_matrix_UB_13 -0.0017195
_diffrn_orient_matrix_UB_21 -0.0085364
_diffrn_orient_matrix_UB_22 0.0686013
_diffrn_orient_matrix_UB_23 -0.0559342
_diffrn_orient_matrix_UB_31 0.0437574
_diffrn_orient_matrix_UB_32 0.1572235
_diffrn_orient_matrix_UB_33 0.0236709
_diffrn_radiation_monochromator graphite
_diffrn_radiation_probe x-ray
_diffrn_radiation_type CuK\a
_diffrn_radiation_wavelength 1.54184
_diffrn_reflns_av_R_equivalents 0.0648
_diffrn_reflns_av_unetI/netI 0.0935
_diffrn_reflns_Laue_measured_fraction_full 0.996
_diffrn_reflns_Laue_measured_fraction_max 0.969
_diffrn_reflns_limit_h_max 20
_diffrn_reflns_limit_h_min -20
_diffrn_reflns_limit_k_max 9
_diffrn_reflns_limit_k_min -9
_diffrn_reflns_limit_l_max 31
_diffrn_reflns_limit_l_min -31
_diffrn_reflns_number 31012
_diffrn_reflns_point_group_measured_fraction_full 0.996
_diffrn_reflns_point_group_measured_fraction_max 0.969
_diffrn_reflns_theta_full 67.644
_diffrn_reflns_theta_max 70.629
_diffrn_reflns_theta_min 5.28
_diffrn_source 'Enhance (Cu) X-ray Source'
_exptl_absorpt_coefficient_mu 9.992
_exptl_absorpt_correction_T_max 1
_exptl_absorpt_correction_T_min 0.14904
_exptl_absorpt_correction_type multi-scan
_exptl_absorpt_process_details
;
        CrysAlisPro, Agilent Technologies,
        Version 1.171.37.35g (release 09-12-2014 CrysAlis171 .NET)
        (compiled Dec  9 2014,15:38:47)
        Empirical absorption correction using spherical harmonics,
 implemented in SCALE3 ABSPACK scaling algorithm.
;
_exptl_crystal_colour 'pale yellow'
_exptl_crystal_density_diffrn 1.624
_exptl_crystal_density_method 'not measured'
_exptl_crystal_description prisms
_exptl_crystal_F_000 1752
_exptl_crystal_size_max 0.02
_exptl_crystal_size_mid 0.01
_exptl_crystal_size_min 0.01
_refine_diff_density_max 0.804
_refine_diff_density_min -0.717
_refine_diff_density_rms 0.106
_refine_ls_extinction_method none
_refine_ls_goodness_of_fit_ref 1.071
_refine_ls_hydrogen_treatment mixed
_refine_ls_matrix_type full
_refine_ls_number_constraints 0
_refine_ls_number_parameters 419
_refine_ls_number_reflns 6523
_refine_ls_number_restraints 0
_refine_ls_restrained_S_all 1.071
_refine_ls_R_factor_all 0.0431
_refine_ls_R_factor_gt 0.0351
_refine_ls_shift/su_max 0.002
_refine_ls_shift/su_mean 0
_refine_ls_structure_factor_coef Fsqd
_refine_ls_weighting_details 'w=1/[\s^2^(Fo^2^)+(0.0356P)^2^+4.4888P] where P=(Fo^2^+2Fc^2^)/3'
_refine_ls_weighting_scheme calc
_refine_ls_wR_factor_gt 0.0849
_refine_ls_wR_factor_ref 0.0915
_reflns_number_gt 5648
_reflns_number_total 6523
_reflns_threshold_expression 'I > 2\s(I)'
_cod_data_source_file ICA-2020-513-119902.cif
_cod_data_source_block 2
_cod_original_cell_volume 3512(5)
_cod_original_sg_symbol_H-M 'P 21/n'
_cod_database_code 1564048

loop_
_symmetry_equiv_pos_as_xyz
'x, y, z'
'-x+1/2, y+1/2, -z+1/2'
'-x, -y, -z'
'x-1/2, -y-1/2, z-1/2'

loop_
_atom_site_label
_atom_site_type_symbol
_atom_site_fract_x
_atom_site_fract_y
_atom_site_fract_z
_atom_site_U_iso_or_equiv
_atom_site_adp_type
_atom_site_occupancy
_atom_site_calc_flag
_atom_site_disorder_assembly
_atom_site_disorder_group
C1 C 0.1205(2) 0.5398(5) 0.47760(14) 0.0242(8) Uani 1 d . .
C2 C 0.1091(2) 0.4092(4) 0.44068(15) 0.0221(7) Uani 1 d . .
C3 C 0.0324(2) 0.3916(4) 0.40229(14) 0.0220(8) Uani 1 d . .
C4 C -0.0302(2) 0.5092(5) 0.39986(15) 0.0250(8) Uani 1 d . .
C5 C -0.0183(2) 0.6416(5) 0.43730(16) 0.0265(8) Uani 1 d . .
C6 C 0.0561(2) 0.6551(5) 0.47619(15) 0.0247(8) Uani 1 d . .
C7 C 0.0685(3) 0.7970(6) 0.51366(18) 0.0395(11) Uani 1 d . .
H7A H 0.0851 0.8928 0.4964 0.059 Uiso 1 calc . .
H7B H 0.1113 0.7703 0.5452 0.059 Uiso 1 calc . .
H7C H 0.0174 0.8204 0.5238 0.059 Uiso 1 calc . .
C8 C -0.0836(3) 0.7696(6) 0.4324(2) 0.0402(11) Uani 1 d . .
H8A H -0.1255 0.7318 0.4499 0.06 Uiso 1 calc . .
H8B H -0.1085 0.7897 0.395 0.06 Uiso 1 calc . .
H8C H -0.0592 0.8706 0.449 0.06 Uiso 1 calc . .
C9 C -0.1081(2) 0.4920(6) 0.35777(17) 0.0359(10) Uani 1 d . .
H9A H -0.0954 0.4862 0.3231 0.054 Uiso 1 calc . .
H9B H -0.1433 0.5862 0.3589 0.054 Uiso 1 calc . .
H9C H -0.1364 0.3922 0.3639 0.054 Uiso 1 calc . .
C10 C 0.0189(3) 0.2499(5) 0.36431(16) 0.0342(9) Uani 1 d . .
H10A H -0.0139 0.1665 0.3765 0.051 Uiso 1 calc . .
H10B H 0.0718 0.2036 0.3626 0.051 Uiso 1 calc . .
H10C H -0.0099 0.2878 0.3292 0.051 Uiso 1 calc . .
C11 C 0.1745(3) 0.2869(5) 0.44095(19) 0.0359(10) Uani 1 d . .
H11A H 0.2247 0.3206 0.4662 0.054 Uiso 1 calc . .
H11B H 0.1845 0.2794 0.4056 0.054 Uiso 1 calc . .
H11C H 0.1572 0.1804 0.4513 0.054 Uiso 1 calc . .
C12 C 0.2011(3) 0.5667(6) 0.51757(16) 0.0369(10) Uani 1 d . .
H12A H 0.1947 0.5407 0.553 0.055 Uiso 1 calc . .
H12B H 0.2177 0.6808 0.5165 0.055 Uiso 1 calc . .
H12C H 0.243 0.496 0.5091 0.055 Uiso 1 calc . .
C13 C 0.6245(2) 0.1967(6) 0.43868(16) 0.0329(9) Uani 1 d . .
C14 C 0.5945(2) 0.3414(5) 0.41060(17) 0.0317(9) Uani 1 d . .
C15 C 0.6136(2) 0.3774(5) 0.36078(18) 0.0326(9) Uani 1 d . .
C16 C 0.6655(2) 0.2741(5) 0.34049(17) 0.0333(9) Uani 1 d . .
C17 C 0.6979(2) 0.1291(5) 0.36919(18) 0.0335(10) Uani 1 d . .
C18 C 0.6790(2) 0.0913(5) 0.41760(16) 0.0301(9) Uani 1 d . .
C19 C 0.7105(3) -0.0610(6) 0.44779(18) 0.0411(11) Uani 1 d . .
H19A H 0.7353 -0.1319 0.4258 0.062 Uiso 1 calc . .
H19B H 0.6651 -0.1184 0.4573 0.062 Uiso 1 calc . .
H19C H 0.7515 -0.0319 0.4799 0.062 Uiso 1 calc . .
C20 C 0.7495(3) 0.0147(6) 0.3452(2) 0.0437(11) Uani 1 d . .
H20A H 0.8064 0.0521 0.3542 0.065 Uiso 1 calc . .
H20B H 0.729 0.0134 0.3068 0.065 Uiso 1 calc . .
H20C H 0.7466 -0.0954 0.3591 0.065 Uiso 1 calc . .
C21 C 0.6870(3) 0.3126(7) 0.28914(19) 0.0464(12) Uani 1 d . .
H21A H 0.648 0.2591 0.2602 0.07 Uiso 1 calc . .
H21B H 0.7423 0.2731 0.2903 0.07 Uiso 1 calc . .
H21C H 0.6848 0.4307 0.2835 0.07 Uiso 1 calc . .
C22 C 0.5770(3) 0.5282(6) 0.3304(2) 0.0465(12) Uani 1 d . .
H22A H 0.6139 0.6208 0.3411 0.07 Uiso 1 calc . .
H22B H 0.5241 0.552 0.3381 0.07 Uiso 1 calc . .
H22C H 0.5694 0.5089 0.2925 0.07 Uiso 1 calc . .
C23 C 0.5412(3) 0.4582(6) 0.4319(2) 0.0426(11) Uani 1 d . .
H23A H 0.5341 0.418 0.4659 0.064 Uiso 1 calc . .
H23B H 0.4878 0.4667 0.407 0.064 Uiso 1 calc . .
H23C H 0.5672 0.5657 0.4368 0.064 Uiso 1 calc . .
C24 C 0.6032(3) 0.1480(6) 0.48857(16) 0.0386(10) Uani 1 d . .
H24A H 0.5606 0.2205 0.4952 0.058 Uiso 1 calc . .
H24B H 0.6518 0.1559 0.5178 0.058 Uiso 1 calc . .
H24C H 0.5832 0.0355 0.4855 0.058 Uiso 1 calc . .
C25 C 0.3797(2) 0.2523(4) 0.34275(14) 0.0210(7) Uani 1 d . .
C26 C 0.3247(2) 0.3518(4) 0.30630(14) 0.0188(7) Uani 1 d . .
C27 C 0.3588(2) 0.3700(4) 0.26352(14) 0.0203(7) Uani 1 d . .
C28 C 0.3288(2) 0.4562(5) 0.21249(14) 0.0237(8) Uani 1 d . .
H28A H 0.3734 0.5205 0.2045 0.036 Uiso 1 calc . .
H28B H 0.2837 0.5287 0.2149 0.036 Uiso 1 calc . .
H28C H 0.3097 0.3764 0.1844 0.036 Uiso 1 calc . .
C29 C 0.3689(2) 0.1855(5) 0.39406(15) 0.0280(8) Uani 1 d . .
H29A H 0.4177 0.1238 0.4114 0.042 Uiso 1 calc . .
H29B H 0.3211 0.1135 0.3874 0.042 Uiso 1 calc . .
H29C H 0.3607 0.2755 0.4169 0.042 Uiso 1 calc . .
C30 C 0.2360(2) 0.5247(4) 0.35337(14) 0.0191(7) Uani 1 d . .
C31 C 0.2474(2) 0.4232(4) 0.31245(13) 0.0178(7) Uani 1 d . .
C32 C 0.1706(2) 0.4043(4) 0.27847(14) 0.0183(7) Uani 1 d . .
C33 C 0.1438(2) 0.3198(5) 0.22676(14) 0.0237(8) Uani 1 d . .
H33A H 0.0957 0.2529 0.2267 0.036 Uiso 1 calc . .
H33B H 0.1881 0.25 0.2211 0.036 Uiso 1 calc . .
H33C H 0.1301 0.4007 0.1985 0.036 Uiso 1 calc . .
C34 C 0.2999(2) 0.5906(5) 0.39775(16) 0.0279(8) Uani 1 d . .
H34A H 0.2959 0.7097 0.3982 0.042 Uiso 1 calc . .
H34B H 0.3539 0.5593 0.3933 0.042 Uiso 1 calc . .
H34C H 0.2923 0.5465 0.4311 0.042 Uiso 1 calc . .
N1 N 0.15631(17) 0.5623(4) 0.34607(11) 0.0181(6) Uani 1 d . .
N2 N 0.11882(19) 0.4882(4) 0.30025(12) 0.0192(6) Uani 1 d . .
H100 H 0.074(3) 0.496(6) 0.2879(18) 0.029 Uiso 1 d . .
N3 N 0.44389(18) 0.2151(4) 0.32327(11) 0.0218(6) Uani 1 d . .
N4 N 0.42986(18) 0.2882(4) 0.27530(12) 0.0209(6) Uani 1 d . .
H101 H 0.462(3) 0.281(6) 0.2575(18) 0.031 Uiso 1 d . .
Cl1 Cl 0.17010(5) 0.87233(10) 0.42129(3) 0.02382(19) Uani 1 d . .
Cl2 Cl 0.00287(5) 0.80240(11) 0.32686(3) 0.02446(19) Uani 1 d . .
Cl3 Cl 0.55580(5) -0.02292(11) 0.27645(3) 0.0264(2) Uani 1 d . .
Cl4 Cl 0.50732(6) -0.10845(11) 0.38995(4) 0.0289(2) Uani 1 d . .
Ru1 Ru 0.08278(2) 0.63911(3) 0.39798(2) 0.01715(9) Uani 1 d . .
Ru2 Ru 0.56495(2) 0.12800(3) 0.35739(2) 0.02278(9) Uani 1 d . .

loop_
_atom_site_aniso_label
_atom_site_aniso_U_11
_atom_site_aniso_U_22
_atom_site_aniso_U_33
_atom_site_aniso_U_23
_atom_site_aniso_U_13
_atom_site_aniso_U_12
C1 0.0308(19) 0.0224(19) 0.0192(17) 0.0039(15) 0.0058(15) -0.0044(15)
C2 0.0267(18) 0.0153(17) 0.0268(19) 0.0030(15) 0.0113(15) -0.0013(14)
C3 0.0288(19) 0.0153(18) 0.0238(18) -0.0010(14) 0.0099(15) -0.0064(14)
C4 0.0227(18) 0.027(2) 0.0260(19) 0.0064(16) 0.0080(15) -0.0031(15)
C5 0.032(2) 0.023(2) 0.029(2) 0.0062(16) 0.0167(17) 0.0030(15)
C6 0.033(2) 0.022(2) 0.0233(18) -0.0012(15) 0.0153(16) -0.0019(15)
C7 0.059(3) 0.030(2) 0.036(2) -0.0122(19) 0.025(2) -0.010(2)
C8 0.038(2) 0.031(2) 0.058(3) 0.004(2) 0.026(2) 0.0134(19)
C9 0.024(2) 0.051(3) 0.033(2) 0.007(2) 0.0060(17) -0.0055(18)
C10 0.054(3) 0.022(2) 0.029(2) -0.0040(17) 0.0144(19) -0.0063(18)
C11 0.038(2) 0.021(2) 0.051(3) 0.0069(19) 0.016(2) 0.0087(17)
C12 0.034(2) 0.049(3) 0.025(2) 0.0028(19) 0.0005(17) -0.009(2)
C13 0.027(2) 0.039(2) 0.027(2) -0.0155(18) -0.0067(16) 0.0066(18)
C14 0.0231(19) 0.026(2) 0.040(2) -0.0155(18) -0.0043(17) -0.0001(16)
C15 0.027(2) 0.025(2) 0.041(2) -0.0064(18) -0.0019(18) -0.0044(16)
C16 0.0227(19) 0.035(2) 0.038(2) -0.0060(19) 0.0001(16) -0.0069(17)
C17 0.0160(18) 0.037(2) 0.044(2) -0.0090(19) -0.0013(17) -0.0015(16)
C18 0.0189(18) 0.033(2) 0.030(2) -0.0075(17) -0.0118(15) 0.0032(16)
C19 0.034(2) 0.043(3) 0.038(2) -0.002(2) -0.0078(18) 0.015(2)
C20 0.028(2) 0.049(3) 0.050(3) -0.010(2) 0.0025(19) 0.013(2)
C21 0.037(2) 0.057(3) 0.044(3) -0.004(2) 0.008(2) -0.010(2)
C22 0.052(3) 0.030(2) 0.050(3) -0.002(2) -0.003(2) -0.003(2)
C23 0.041(3) 0.031(2) 0.052(3) -0.018(2) 0.004(2) 0.0037(19)
C24 0.038(2) 0.047(3) 0.025(2) -0.0092(19) -0.0039(18) 0.002(2)
C25 0.0209(17) 0.0195(18) 0.0215(17) -0.0036(15) 0.0029(14) 0.0010(14)
C26 0.0194(17) 0.0191(18) 0.0171(16) -0.0020(14) 0.0030(13) 0.0007(14)
C27 0.0205(18) 0.0180(18) 0.0221(18) -0.0038(14) 0.0049(14) 0.0025(14)
C28 0.0276(19) 0.0224(19) 0.0213(18) -0.0004(15) 0.0059(14) 0.0029(15)
C29 0.029(2) 0.033(2) 0.0207(18) 0.0014(16) 0.0017(15) 0.0102(17)
C30 0.0185(17) 0.0172(18) 0.0213(17) 0.0010(14) 0.0040(14) 0.0011(13)
C31 0.0176(16) 0.0184(17) 0.0173(16) 0.0007(14) 0.0041(13) 0.0059(13)
C32 0.0216(17) 0.0148(17) 0.0180(16) -0.0008(14) 0.0038(13) 0.0030(13)
C33 0.0259(19) 0.026(2) 0.0178(17) -0.0027(15) 0.0020(14) 0.0014(15)
C34 0.0257(19) 0.029(2) 0.028(2) -0.0095(17) 0.0041(16) 0.0029(16)
N1 0.0217(15) 0.0160(15) 0.0169(14) -0.0043(12) 0.0053(11) 0.0014(11)
N2 0.0146(14) 0.0218(16) 0.0204(15) 0.0011(12) 0.0024(12) 0.0017(12)
N3 0.0211(15) 0.0223(16) 0.0195(14) -0.0028(12) 0.0000(12) 0.0043(12)
N4 0.0187(15) 0.0226(16) 0.0205(15) -0.0014(13) 0.0032(12) 0.0031(12)
Cl1 0.0302(4) 0.0172(4) 0.0253(4) -0.0033(3) 0.0091(3) -0.0036(3)
Cl2 0.0240(4) 0.0240(4) 0.0266(4) 0.0059(4) 0.0084(3) 0.0051(3)
Cl3 0.0220(4) 0.0277(5) 0.0272(4) -0.0066(4) 0.0015(3) 0.0036(3)
Cl4 0.0318(5) 0.0228(5) 0.0274(4) -0.0012(4) -0.0017(4) 0.0041(4)
Ru1 0.01942(15) 0.01443(15) 0.01855(14) -0.00059(10) 0.00641(10) 0.00160(10)
Ru2 0.01921(15) 0.02061(16) 0.02459(16) -0.00515(11) -0.00247(11) 0.00428(10)

loop_
_atom_type_symbol
_atom_type_description
_atom_type_scat_dispersion_real
_atom_type_scat_dispersion_imag
_atom_type_scat_source
C C 0.0181 0.0091 'International Tables Vol C Tables 4.2.6.8 and 6.1.1.4'
H H 0 0 'International Tables Vol C Tables 4.2.6.8 and 6.1.1.4'
N N 0.0311 0.018 'International Tables Vol C Tables 4.2.6.8 and 6.1.1.4'
Cl Cl 0.3639 0.7018 'International Tables Vol C Tables 4.2.6.8 and 6.1.1.4'
Ru Ru 0.0552 3.296 'International Tables Vol C Tables 4.2.6.8 and 6.1.1.4'

loop_
_geom_angle_atom_site_label_1
_geom_angle_atom_site_label_2
_geom_angle_atom_site_label_3
_geom_angle
_geom_angle_site_symmetry_1
_geom_angle_site_symmetry_3
C2 C1 C6 120.1(3) . .
C2 C1 C12 121.9(4) . .
C6 C1 C12 118.0(4) . .
C2 C1 Ru1 71.0(2) . .
C6 C1 Ru1 71.6(2) . .
C12 C1 Ru1 127.5(3) . .
C1 C2 C3 120.0(3) . .
C1 C2 C11 121.6(4) . .
C3 C2 C11 118.4(3) . .
C1 C2 Ru1 70.9(2) . .
C3 C2 Ru1 72.1(2) . .
C11 C2 Ru1 130.1(3) . .
C4 C3 C2 119.7(3) . .
C4 C3 C10 120.1(4) . .
C2 C3 C10 120.2(3) . .
C4 C3 Ru1 70.4(2) . .
C2 C3 Ru1 69.6(2) . .
C10 C3 Ru1 132.2(3) . .
C3 C4 C5 120.1(3) . .
C3 C4 C9 118.6(4) . .
C5 C4 C9 121.4(4) . .
C3 C4 Ru1 72.1(2) . .
C5 C4 Ru1 70.7(2) . .
C9 C4 Ru1 129.8(3) . .
C6 C5 C4 119.9(3) . .
C6 C5 C8 120.7(4) . .
C4 C5 C8 119.2(4) . .
C6 C5 Ru1 71.5(2) . .
C4 C5 Ru1 70.9(2) . .
C8 C5 Ru1 127.0(3) . .
C5 C6 C1 120.1(3) . .
C5 C6 C7 119.3(4) . .
C1 C6 C7 120.5(4) . .
C5 C6 Ru1 70.9(2) . .
C1 C6 Ru1 70.2(2) . .
C7 C6 Ru1 128.5(3) . .
C6 C7 H7A 109.5 . .
C6 C7 H7B 109.5 . .
H7A C7 H7B 109.5 . .
C6 C7 H7C 109.5 . .
H7A C7 H7C 109.5 . .
H7B C7 H7C 109.5 . .
C5 C8 H8A 109.5 . .
C5 C8 H8B 109.5 . .
H8A C8 H8B 109.5 . .
C5 C8 H8C 109.5 . .
H8A C8 H8C 109.5 . .
H8B C8 H8C 109.5 . .
C4 C9 H9A 109.5 . .
C4 C9 H9B 109.5 . .
H9A C9 H9B 109.5 . .
C4 C9 H9C 109.5 . .
H9A C9 H9C 109.5 . .
H9B C9 H9C 109.5 . .
C3 C10 H10A 109.5 . .
C3 C10 H10B 109.5 . .
H10A C10 H10B 109.5 . .
C3 C10 H10C 109.5 . .
H10A C10 H10C 109.5 . .
H10B C10 H10C 109.5 . .
C2 C11 H11A 109.5 . .
C2 C11 H11B 109.5 . .
H11A C11 H11B 109.5 . .
C2 C11 H11C 109.5 . .
H11A C11 H11C 109.5 . .
H11B C11 H11C 109.5 . .
C1 C12 H12A 109.5 . .
C1 C12 H12B 109.5 . .
H12A C12 H12B 109.5 . .
C1 C12 H12C 109.5 . .
H12A C12 H12C 109.5 . .
H12B C12 H12C 109.5 . .
C14 C13 C18 118.5(4) . .
C14 C13 C24 123.0(4) . .
C18 C13 C24 118.5(4) . .
C14 C13 Ru2 72.1(2) . .
C18 C13 Ru2 70.5(2) . .
C24 C13 Ru2 128.9(3) . .
C13 C14 C15 120.4(4) . .
C13 C14 C23 120.6(4) . .
C15 C14 C23 119.0(4) . .
C13 C14 Ru2 70.3(2) . .
C15 C14 Ru2 70.3(2) . .
C23 C14 Ru2 132.0(3) . .
C16 C15 C14 120.6(4) . .
C16 C15 C22 120.4(4) . .
C14 C15 C22 119.1(4) . .
C16 C15 Ru2 71.6(2) . .
C14 C15 Ru2 71.6(2) . .
C22 C15 Ru2 129.5(3) . .
C15 C16 C17 119.5(4) . .
C15 C16 C21 120.8(4) . .
C17 C16 C21 119.6(4) . .
C15 C16 Ru2 71.1(2) . .
C17 C16 Ru2 70.2(2) . .
C21 C16 Ru2 130.8(3) . .
C18 C17 C16 120.5(4) . .
C18 C17 C20 120.7(4) . .
C16 C17 C20 118.7(4) . .
C18 C17 Ru2 71.4(2) . .
C16 C17 Ru2 71.5(2) . .
C20 C17 Ru2 127.6(3) . .
C17 C18 C13 120.3(4) . .
C17 C18 C19 121.7(4) . .
C13 C18 C19 117.9(4) . .
C17 C18 Ru2 71.1(2) . .
C13 C18 Ru2 70.5(2) . .
C19 C18 Ru2 128.9(3) . .
C18 C19 H19A 109.5 . .
C18 C19 H19B 109.5 . .
H19A C19 H19B 109.5 . .
C18 C19 H19C 109.5 . .
H19A C19 H19C 109.5 . .
H19B C19 H19C 109.5 . .
C17 C20 H20A 109.5 . .
C17 C20 H20B 109.5 . .
H20A C20 H20B 109.5 . .
C17 C20 H20C 109.5 . .
H20A C20 H20C 109.5 . .
H20B C20 H20C 109.5 . .
C16 C21 H21A 109.5 . .
C16 C21 H21B 109.5 . .
H21A C21 H21B 109.5 . .
C16 C21 H21C 109.5 . .
H21A C21 H21C 109.5 . .
H21B C21 H21C 109.5 . .
C15 C22 H22A 109.5 . .
C15 C22 H22B 109.5 . .
H22A C22 H22B 109.5 . .
C15 C22 H22C 109.5 . .
H22A C22 H22C 109.5 . .
H22B C22 H22C 109.5 . .
C14 C23 H23A 109.5 . .
C14 C23 H23B 109.5 . .
H23A C23 H23B 109.5 . .
C14 C23 H23C 109.5 . .
H23A C23 H23C 109.5 . .
H23B C23 H23C 109.5 . .
C13 C24 H24A 109.5 . .
C13 C24 H24B 109.5 . .
H24A C24 H24B 109.5 . .
C13 C24 H24C 109.5 . .
H24A C24 H24C 109.5 . .
H24B C24 H24C 109.5 . .
N3 C25 C26 109.6(3) . .
N3 C25 C29 122.7(3) . .
C26 C25 C29 127.6(3) . .
C27 C26 C25 105.8(3) . .
C27 C26 C31 126.6(3) . .
C25 C26 C31 127.6(3) . .
N4 C27 C26 106.4(3) . .
N4 C27 C28 122.4(3) . .
C26 C27 C28 131.2(3) . .
C27 C28 H28A 109.5 . .
C27 C28 H28B 109.5 . .
H28A C28 H28B 109.5 . .
C27 C28 H28C 109.5 . .
H28A C28 H28C 109.5 . .
H28B C28 H28C 109.5 . .
C25 C29 H29A 109.5 . .
C25 C29 H29B 109.5 . .
H29A C29 H29B 109.5 . .
C25 C29 H29C 109.5 . .
H29A C29 H29C 109.5 . .
H29B C29 H29C 109.5 . .
N1 C30 C31 110.0(3) . .
N1 C30 C34 122.7(3) . .
C31 C30 C34 127.2(3) . .
C32 C31 C30 105.9(3) . .
C32 C31 C26 126.8(3) . .
C30 C31 C26 127.3(3) . .
N2 C32 C31 105.9(3) . .
N2 C32 C33 122.5(3) . .
C31 C32 C33 131.5(3) . .
C32 C33 H33A 109.5 . .
C32 C33 H33B 109.5 . .
H33A C33 H33B 109.5 . .
C32 C33 H33C 109.5 . .
H33A C33 H33C 109.5 . .
H33B C33 H33C 109.5 . .
C30 C34 H34A 109.5 . .
C30 C34 H34B 109.5 . .
H34A C34 H34B 109.5 . .
C30 C34 H34C 109.5 . .
H34A C34 H34C 109.5 . .
H34B C34 H34C 109.5 . .
C30 N1 N2 105.1(3) . .
C30 N1 Ru1 133.5(2) . .
N2 N1 Ru1 118.2(2) . .
C32 N2 N1 113.1(3) . .
C32 N2 H100 124(4) . .
N1 N2 H100 123(4) . .
C25 N3 N4 105.8(3) . .
C25 N3 Ru2 134.0(2) . .
N4 N3 Ru2 117.9(2) . .
C27 N4 N3 112.4(3) . .
C27 N4 H101 127(3) . .
N3 N4 H101 121(3) . .
N1 Ru1 C1 114.41(13) . .
N1 Ru1 C2 89.51(12) . .
C1 Ru1 C2 38.09(14) . .
N1 Ru1 C5 159.05(14) . .
C1 Ru1 C5 68.79(14) . .
C2 Ru1 C5 81.62(14) . .
N1 Ru1 C4 120.61(13) . .
C1 Ru1 C4 81.54(14) . .
C2 Ru1 C4 68.85(14) . .
C5 Ru1 C4 38.44(15) . .
N1 Ru1 C6 152.27(13) . .
C1 Ru1 C6 38.22(15) . .
C2 Ru1 C6 68.81(14) . .
C5 Ru1 C6 37.65(15) . .
C4 Ru1 C6 68.63(14) . .
N1 Ru1 C3 92.85(12) . .
C1 Ru1 C3 68.69(14) . .
C2 Ru1 C3 38.23(14) . .
C5 Ru1 C3 68.52(14) . .
C4 Ru1 C3 37.57(14) . .
C6 Ru1 C3 80.84(14) . .
N1 Ru1 Cl1 88.98(8) . .
C1 Ru1 Cl1 92.04(10) . .
C2 Ru1 Cl1 121.50(11) . .
C5 Ru1 Cl1 111.85(11) . .
C4 Ru1 Cl1 149.80(11) . .
C6 Ru1 Cl1 88.10(10) . .
C3 Ru1 Cl1 159.55(10) . .
N1 Ru1 Cl2 88.72(8) . .
C1 Ru1 Cl2 156.84(10) . .
C2 Ru1 Cl2 151.40(10) . .
C5 Ru1 Cl2 90.10(11) . .
C4 Ru1 Cl2 87.70(10) . .
C6 Ru1 Cl2 118.64(11) . .
C3 Ru1 Cl2 113.39(10) . .
Cl1 Ru1 Cl2 87.00(4) . .
N3 Ru2 C17 153.87(15) . .
N3 Ru2 C13 119.05(13) . .
C17 Ru2 C13 69.34(16) . .
N3 Ru2 C18 158.00(13) . .
C17 Ru2 C18 37.55(17) . .
C13 Ru2 C18 38.96(15) . .
N3 Ru2 C15 90.88(14) . .
C17 Ru2 C15 68.32(16) . .
C13 Ru2 C15 69.02(17) . .
C18 Ru2 C15 81.03(16) . .
N3 Ru2 C16 115.87(15) . .
C17 Ru2 C16 38.30(17) . .
C13 Ru2 C16 81.87(17) . .
C18 Ru2 C16 68.53(16) . .
C15 Ru2 C16 37.32(16) . .
N3 Ru2 C14 92.60(13) . .
C17 Ru2 C14 80.80(15) . .
C13 Ru2 C14 37.66(17) . .
C18 Ru2 C14 68.45(15) . .
C15 Ru2 C14 38.17(17) . .
C16 Ru2 C14 68.17(16) . .
N3 Ru2 Cl4 89.48(9) . .
C17 Ru2 Cl4 116.04(12) . .
C13 Ru2 Cl4 89.73(13) . .
C18 Ru2 Cl4 89.72(12) . .
C15 Ru2 Cl4 155.76(12) . .
C16 Ru2 Cl4 154.27(12) . .
C14 Ru2 Cl4 117.60(13) . .
N3 Ru2 Cl3 87.30(8) . .
C17 Ru2 Cl3 88.48(12) . .
C13 Ru2 Cl3 153.45(11) . .
C18 Ru2 Cl3 114.62(11) . .
C15 Ru2 Cl3 117.13(12) . .
C16 Ru2 Cl3 89.68(12) . .
C14 Ru2 Cl3 155.30(13) . .
Cl4 Ru2 Cl3 87.10(4) . .

loop_
_geom_bond_atom_site_label_1
_geom_bond_atom_site_label_2
_geom_bond_distance
_geom_bond_site_symmetry_2
C1 C2 1.424(5) .
C1 C6 1.434(6) .
C1 C12 1.519(5) .
C1 Ru1 2.182(4) .
C2 C3 1.441(5) .
C2 C11 1.491(5) .
C2 Ru1 2.184(4) .
C3 C4 1.420(5) .
C3 C10 1.510(5) .
C3 Ru1 2.216(4) .
C4 C5 1.444(6) .
C4 C9 1.505(6) .
C4 Ru1 2.194(4) .
C5 C6 1.417(6) .
C5 C8 1.504(6) .
C5 Ru1 2.192(4) .
C6 C7 1.504(6) .
C6 Ru1 2.199(4) .
C7 H7A 0.98 .
C7 H7B 0.98 .
C7 H7C 0.98 .
C8 H8A 0.98 .
C8 H8B 0.98 .
C8 H8C 0.98 .
C9 H9A 0.98 .
C9 H9B 0.98 .
C9 H9C 0.98 .
C10 H10A 0.98 .
C10 H10B 0.98 .
C10 H10C 0.98 .
C11 H11A 0.98 .
C11 H11B 0.98 .
C11 H11C 0.98 .
C12 H12A 0.98 .
C12 H12B 0.98 .
C12 H12C 0.98 .
C13 C14 1.424(6) .
C13 C18 1.463(6) .
C13 C24 1.487(6) .
C13 Ru2 2.194(4) .
C14 C15 1.445(6) .
C14 C23 1.509(6) .
C14 Ru2 2.218(4) .
C15 C16 1.410(6) .
C15 C22 1.519(6) .
C15 Ru2 2.200(4) .
C16 C17 1.443(6) .
C16 C21 1.505(7) .
C16 Ru2 2.208(4) .
C17 C18 1.411(6) .
C17 C20 1.514(6) .
C17 Ru2 2.190(4) .
C18 C19 1.506(6) .
C18 Ru2 2.194(4) .
C19 H19A 0.98 .
C19 H19B 0.98 .
C19 H19C 0.98 .
C20 H20A 0.98 .
C20 H20B 0.98 .
C20 H20C 0.98 .
C21 H21A 0.98 .
C21 H21B 0.98 .
C21 H21C 0.98 .
C22 H22A 0.98 .
C22 H22B 0.98 .
C22 H22C 0.98 .
C23 H23A 0.98 .
C23 H23B 0.98 .
C23 H23C 0.98 .
C24 H24A 0.98 .
C24 H24B 0.98 .
C24 H24C 0.98 .
C25 N3 1.338(5) .
C25 C26 1.418(5) .
C25 C29 1.499(5) .
C26 C27 1.382(5) .
C26 C31 1.473(5) .
C27 N4 1.344(5) .
C27 C28 1.487(5) .
C28 H28A 0.98 .
C28 H28B 0.98 .
C28 H28C 0.98 .
C29 H29A 0.98 .
C29 H29B 0.98 .
C29 H29C 0.98 .
C30 N1 1.347(4) .
C30 C31 1.405(5) .
C30 C34 1.484(5) .
C31 C32 1.392(5) .
C32 N2 1.341(5) .
C32 C33 1.489(5) .
C33 H33A 0.98 .
C33 H33B 0.98 .
C33 H33C 0.98 .
C34 H34A 0.98 .
C34 H34B 0.98 .
C34 H34C 0.98 .
N1 N2 1.357(4) .
N1 Ru1 2.140(3) .
N2 H100 0.75(5) .
N3 N4 1.358(4) .
N3 Ru2 2.145(3) .
N4 H101 0.80(5) .
Cl1 Ru1 2.4035(13) .
Cl2 Ru1 2.4216(10) .
Cl3 Ru2 2.4236(10) .
Cl4 Ru2 2.4154(14) .

loop_
_geom_hbond_atom_site_label_D
_geom_hbond_atom_site_label_H
_geom_hbond_atom_site_label_A
_geom_hbond_distance_DH
_geom_hbond_distance_HA
_geom_hbond_distance_DA
_geom_hbond_angle_DHA
_geom_hbond_site_symmetry_A
C28 H28C Cl1 0.98 2.86 3.566(4) 129.5 2_545
C29 H29A Cl4 0.98 2.58 3.378(4) 138.9 .
C33 H33C Cl4 0.98 2.85 3.523(4) 126.3 2
C34 H34A Cl1 0.98 2.69 3.342(4) 123.9 .
N2 H100 Cl3 0.75(5) 2.42(5) 3.141(3) 160(5) 2
N4 H101 Cl2 0.80(5) 2.42(5) 3.143(3) 151(4) 2_545
N4 H101 Cl3 0.80(5) 2.93(5) 3.318(3) 112(4) .
